data_4129136
loop_
_publ_author_name
'Wilde, Justin H.'
'Smith, Jacob A.'
'Dickie, Diane A.'
'Harman, W. Dean'

_publ_section_title
;
 Molybdenum-Promoted Synthesis of Isoquinuclidines with Bridgehead
 CF<sub>3</sub> Groups.
;
_journal_issue 47
_journal_name_full 'Journal of the American Chemical Society'
_journal_page_first 18890
_journal_page_last 18899
_journal_paper_doi 10.1021/jacs.9b10781
_journal_volume 141
_journal_year 2019
_chemical_formula_sum 'C24 H30 B F3 Mo N10 O'
_chemical_formula_weight 638.33
_chemical_name_common 5-JHW-217
_space_group_crystal_system monoclinic
_space_group_IT_number 14
_space_group_name_Hall '-P 2ybc'
_space_group_name_H-M_alt 'P 1 21/c 1'
_atom_sites_solution_hydrogens mixed
_atom_sites_solution_primary dual
_cell_angle_alpha 90
_cell_angle_beta 105.4320(10)
_cell_angle_gamma 90
_cell_formula_units_Z 4
_cell_length_a 13.7450(6)
_cell_length_b 15.2669(8)
_cell_length_c 13.9370(6)
_cell_measurement_reflns_used 9924
_cell_measurement_temperature 150.(2)
_cell_measurement_theta_max 27.1266
_cell_measurement_theta_min 2.2804
_cell_volume 2819.1(2)
_computing_cell_refinement 'SAINT V8.38A (Bruker AXS Inc., 2017)'
_computing_data_collection 'Bruker Instrument Service v2017.5.0.0'
_computing_data_reduction 'SAINT V8.38A (Bruker AXS Inc., 2017)'
_computing_structure_refinement 'SHELXL-2016/6 (Sheldrick, 2016)'
_computing_structure_solution 'SHELXT 2014/5 (Sheldrick, 2014)'
_diffrn_ambient_temperature 150.(2)
_diffrn_detector_area_resol_mean 8.3333
_diffrn_measured_fraction_theta_full 1.000
_diffrn_measured_fraction_theta_max 1.000
_diffrn_measurement_device_type 'Bruker Kappa APEXII Duo'
_diffrn_measurement_method '\w scans'
_diffrn_radiation_monochromator graphite
_diffrn_radiation_type 'Mo K\a'
_diffrn_radiation_wavelength 0.71073
_diffrn_reflns_av_R_equivalents 0.0652
_diffrn_reflns_av_unetI/netI 0.0431
_diffrn_reflns_limit_h_max 19
_diffrn_reflns_limit_h_min -18
_diffrn_reflns_limit_k_max 21
_diffrn_reflns_limit_k_min -19
_diffrn_reflns_limit_l_max 19
_diffrn_reflns_limit_l_min -19
_diffrn_reflns_number 57215
_diffrn_reflns_theta_full 29.62
_diffrn_reflns_theta_max 29.62
_diffrn_reflns_theta_min 1.54
_diffrn_source 'fine-focus sealed tube'
_exptl_absorpt_coefficient_mu 0.523
_exptl_absorpt_correction_T_max 0.96
_exptl_absorpt_correction_T_min 0.89
_exptl_absorpt_correction_type multi-scan
_exptl_absorpt_process_details
;
SADABS-2016/2 - Bruker AXS area detector scaling and absorption correction
;
_exptl_crystal_colour yellow
_exptl_crystal_density_diffrn 1.504
_exptl_crystal_density_method 'not measured'
_exptl_crystal_description block
_exptl_crystal_F_000 1304
_exptl_crystal_size_max 0.182
_exptl_crystal_size_mid 0.116
_exptl_crystal_size_min 0.081
_refine_diff_density_max 1.027
_refine_diff_density_min -0.646
_refine_ls_extinction_method none
_refine_ls_goodness_of_fit_ref 1.019
_refine_ls_hydrogen_treatment mixed
_refine_ls_matrix_type full
_refine_ls_number_parameters 369
_refine_ls_number_reflns 7943
_refine_ls_number_restraints 0
_refine_ls_restrained_S_all 1.019
_refine_ls_R_factor_all 0.0590
_refine_ls_R_factor_gt 0.0304
_refine_ls_shift/su_max 0.004
_refine_ls_shift/su_mean 0.000
_refine_ls_structure_factor_coef Fsqd
_refine_ls_weighting_details 'w=1/[\s^2^(Fo^2^)+(0.0284P)^2^+1.2890P] where P=(Fo^2^+2Fc^2^)/3'
_refine_ls_weighting_scheme calc
_refine_ls_wR_factor_gt 0.0616
_refine_ls_wR_factor_ref 0.0713
_reflns_number_gt 5881
_reflns_number_total 7943
_reflns_threshold_expression 'I > 2\s(I)'
_cod_data_source_file ja9b10781_si_001.cif
_cod_data_source_block 8
_cod_depositor_comments
;
The following automatic conversions were performed:

data item '_exptl_absorpt_correction_type' value 'Multi-Scan' was
changed to 'multi-scan' in accordance with the
/home/data/users/saulius/crontab/automatic-downloads/rss-feeds/ACS/lib/dictionaries/cif_core.dic
dictionary named 'cif_core.dic' version 2.4.2 last updated on
2011-04-26.

Automatic conversion script
Id: cif_fix_values 6909 2019-04-08 15:41:33Z antanas 

 Adding full bibliography for 4129132--4129146.cif.
;
_cod_database_code 4129136

loop_
_space_group_symop_operation_xyz
'x, y, z'
'-x, y+1/2, -z+1/2'
'-x, -y, -z'
'x, -y-1/2, z-1/2'

loop_
_atom_site_type_symbol
_atom_site_label
_atom_site_fract_x
_atom_site_fract_y
_atom_site_fract_z
_atom_site_U_iso_or_equiv
_atom_site_adp_type
_atom_site_calc_flag
_atom_site_refinement_flags_adp
_atom_site_refinement_flags_posn
_atom_site_occupancy
Mo Mo1 0.73633(2) 0.52341(2) 0.74836(2) 0.01629(5) Uani d . . 1
F F1 0.94678(12) 0.39121(12) 0.47807(12) 0.0550(4) Uani d . . 1
F F2 0.84266(13) 0.28440(10) 0.43607(11) 0.0503(4) Uani d . . 1
F F3 0.79782(14) 0.41401(11) 0.38489(11) 0.0592(5) Uani d . . 1
O O1 0.65324(12) 0.56239(12) 0.53289(11) 0.0362(4) Uani d . . 1
N N1 0.81829(12) 0.51217(11) 0.91493(11) 0.0204(3) Uani d . . 1
N N2 0.85931(12) 0.58611(12) 0.96472(11) 0.0210(3) Uani d . . 1
N N3 0.86169(12) 0.61432(11) 0.74963(11) 0.0190(3) Uani d . . 1
N N4 0.89551(12) 0.67237(11) 0.82519(12) 0.0204(3) Uani d . . 1
N N5 0.67508(12) 0.64404(11) 0.80215(12) 0.0220(3) Uani d . . 1
N N6 0.73491(12) 0.69646(11) 0.87297(12) 0.0214(3) Uani d . . 1
N N7 0.68476(12) 0.54313(11) 0.62035(12) 0.0209(4) Uani d . . 1
N N8 0.59232(12) 0.47145(12) 0.76876(11) 0.0210(3) Uani d . . 1
N N9 0.31305(14) 0.38761(15) 0.80487(15) 0.0367(5) Uani d . . 1
N N10 0.71721(13) 0.35874(13) 0.55499(12) 0.0285(4) Uani d . . 1
C C1 0.84508(15) 0.44607(15) 0.98047(14) 0.0241(4) Uani d . . 1
H H1 0.82748 0.386397 0.966197 0.029 Uiso calc U R 1
C C2 0.90231(15) 0.47721(16) 1.07235(14) 0.0271(4) Uani d . . 1
H H2 0.93005 0.44443 1.131216 0.033 Uiso calc U R 1
C C3 0.90958(15) 0.56584(16) 1.05866(14) 0.0255(4) Uani d . . 1
H H3 0.944478 0.606244 1.107654 0.031 Uiso calc U R 1
C C4 0.91251(15) 0.63157(14) 0.68204(15) 0.0241(4) Uani d . . 1
H H4 0.903907 0.60105 0.620947 0.029 Uiso calc U R 1
C C5 0.97951(15) 0.70027(14) 0.71379(16) 0.0270(5) Uani d . . 1
H H5 1.024358 0.725277 0.679973 0.032 Uiso calc U R 1
C C6 0.96689(15) 0.72422(14) 0.80459(16) 0.0249(4) Uani d . . 1
H H6 1.002421 0.769642 0.846 0.03 Uiso calc U R 1
C C7 0.58134(16) 0.67532(15) 0.78648(17) 0.0308(5) Uani d . . 1
H H7 0.523765 0.651602 0.74014 0.037 Uiso calc U R 1
C C8 0.57946(17) 0.74690(16) 0.84683(19) 0.0364(6) Uani d . . 1
H H8 0.522366 0.780543 0.850348 0.044 Uiso calc U R 1
C C9 0.67811(16) 0.75886(14) 0.90068(16) 0.0278(5) Uani d . . 1
H H9 0.702121 0.803255 0.948941 0.033 Uiso calc U R 1
C C10 0.75876(15) 0.38188(14) 0.73693(14) 0.0229(4) Uani d . . 1
H H10 0.765903 0.351095 0.80177 0.027 Uiso calc U R 1
C C11 0.85027(14) 0.42282(13) 0.73142(14) 0.0209(4) Uani d . . 1
H H11 0.907481 0.414798 0.792402 0.025 Uiso calc U R 1
C C12 0.87931(15) 0.41576(13) 0.63881(15) 0.0236(4) Uani d . . 1
H H12 0.944533 0.434443 0.636371 0.028 Uiso calc U R 1
C C13 0.81497(16) 0.38311(14) 0.55659(15) 0.0245(4) Uani d . . 1
C C14 0.69905(15) 0.32858(14) 0.64910(14) 0.0236(4) Uani d . . 1
H H14 0.625857 0.338012 0.644039 0.028 Uiso calc U R 1
C C15 0.7200(2) 0.23035(15) 0.66525(18) 0.0396(6) Uani d . . 1
H H15A 0.679706 0.197762 0.607768 0.059 Uiso calc U R 1
H H15B 0.70198 0.211444 0.725471 0.059 Uiso calc U R 1
H H15C 0.791883 0.21904 0.672833 0.059 Uiso calc U R 1
C C16 0.64154(19) 0.33309(19) 0.46597(17) 0.0435(6) Uani d . . 1
H H16A 0.64701 0.370275 0.41032 0.065 Uiso calc U R 1
H H16B 0.574302 0.339859 0.476664 0.065 Uiso calc U R 1
H H16C 0.651996 0.271749 0.450542 0.065 Uiso calc U R 1
C C17 0.84996(19) 0.36892(16) 0.46545(17) 0.0356(5) Uani d . . 1
C C18 0.58233(16) 0.43832(16) 0.85495(15) 0.0311(5) Uani d . . 1
H H18 0.641368 0.433419 0.908748 0.037 Uiso calc U R 1
C C19 0.49235(16) 0.41099(17) 0.87058(16) 0.0349(6) Uani d . . 1
H H19 0.491224 0.387052 0.933196 0.042 Uiso calc U R 1
C C20 0.40207(15) 0.41830(15) 0.79443(15) 0.0271(5) Uani d . . 1
C C21 0.41223(15) 0.45654(13) 0.70560(15) 0.0236(4) Uani d . . 1
H H21 0.353958 0.466756 0.652202 0.028 Uiso calc U R 1
C C22 0.50510(14) 0.47900(14) 0.69573(13) 0.0211(4) Uani d . . 1
H H22 0.508932 0.501513 0.633296 0.025 Uiso calc U R 1
C C23 0.31008(19) 0.3391(2) 0.8938(2) 0.0523(8) Uani d . . 1
H H23A 0.362259 0.293567 0.906797 0.078 Uiso calc U R 1
H H23B 0.243621 0.311744 0.883915 0.078 Uiso calc U R 1
H H23C 0.32237 0.379156 0.950705 0.078 Uiso calc U R 1
C C24 0.21786(16) 0.40842(17) 0.73461(17) 0.0356(5) Uani d . . 1
H H24A 0.19922 0.468989 0.744848 0.053 Uiso calc U R 1
H H24B 0.165505 0.368647 0.744724 0.053 Uiso calc U R 1
H H24C 0.22432 0.401741 0.666647 0.053 Uiso calc U R 1
B B1 0.84807(17) 0.67618(16) 0.91350(16) 0.0221(5) Uani d . . 1
H H1A 0.8841(15) 0.7259(14) 0.9670(15) 0.021(5) Uiso d . . 1

loop_
_atom_site_aniso_label
_atom_site_aniso_U_11
_atom_site_aniso_U_22
_atom_site_aniso_U_33
_atom_site_aniso_U_12
_atom_site_aniso_U_13
_atom_site_aniso_U_23
Mo1 0.01568(8) 0.01817(8) 0.01462(7) 0.00067(7) 0.00331(5) 0.00052(7)
F1 0.0581(10) 0.0635(11) 0.0584(10) -0.0086(8) 0.0417(8) -0.0159(8)
F2 0.0809(11) 0.0335(9) 0.0437(8) 0.0025(8) 0.0290(8) -0.0146(7)
F3 0.0910(13) 0.0594(11) 0.0351(8) 0.0205(10) 0.0304(8) 0.0160(8)
O1 0.0471(10) 0.0397(10) 0.0182(7) -0.0011(8) 0.0024(7) 0.0082(7)
N1 0.0207(8) 0.0211(9) 0.0183(7) 0.0025(7) 0.0033(6) -0.0017(7)
N2 0.0206(8) 0.0244(9) 0.0169(8) 0.0025(7) 0.0033(6) -0.0030(6)
N3 0.0188(8) 0.0187(8) 0.0198(8) -0.0007(6) 0.0059(6) -0.0031(6)
N4 0.0181(8) 0.0203(9) 0.0221(8) 0.0001(7) 0.0042(6) -0.0032(7)
N5 0.0195(8) 0.0212(9) 0.0251(8) 0.0028(7) 0.0058(6) 0.0015(7)
N6 0.0237(9) 0.0199(9) 0.0223(8) 0.0034(7) 0.0092(7) -0.0005(7)
N7 0.0186(8) 0.0226(10) 0.0215(8) -0.0001(6) 0.0053(6) 0.0017(6)
N8 0.0201(8) 0.0238(9) 0.0194(7) -0.0004(7) 0.0058(6) 0.0009(7)
N9 0.0261(10) 0.0484(13) 0.0394(11) -0.0029(9) 0.0155(8) 0.0116(10)
N10 0.0309(10) 0.0333(11) 0.0194(8) -0.0080(8) 0.0033(7) -0.0036(7)
C1 0.0244(10) 0.0258(11) 0.0214(9) 0.0062(8) 0.0051(8) 0.0019(8)
C2 0.0266(10) 0.0341(12) 0.0190(9) 0.0093(10) 0.0031(7) 0.0026(9)
C3 0.0225(10) 0.0351(13) 0.0169(9) 0.0050(9) 0.0018(7) -0.0036(9)
C4 0.0260(10) 0.0248(11) 0.0246(10) 0.0011(8) 0.0118(8) 0.0003(8)
C5 0.0240(11) 0.0250(11) 0.0361(11) -0.0012(9) 0.0149(9) 0.0022(9)
C6 0.0200(10) 0.0200(11) 0.0339(11) -0.0021(8) 0.0060(8) -0.0022(8)
C7 0.0195(10) 0.0255(12) 0.0463(13) 0.0052(9) 0.0070(9) 0.0033(10)
C8 0.0295(12) 0.0261(12) 0.0591(16) 0.0088(10) 0.0212(11) 0.0033(11)
C9 0.0350(12) 0.0203(11) 0.0343(11) 0.0056(9) 0.0201(9) 0.0009(9)
C10 0.0259(10) 0.0202(10) 0.0209(10) 0.0030(8) 0.0031(8) 0.0034(8)
C11 0.0174(9) 0.0202(10) 0.0224(9) 0.0042(8) 0.0002(7) -0.0026(8)
C12 0.0193(10) 0.0192(10) 0.0343(11) 0.0015(8) 0.0109(8) -0.0038(8)
C13 0.0306(11) 0.0191(10) 0.0261(10) 0.0017(8) 0.0115(8) -0.0017(8)
C14 0.0233(10) 0.0214(11) 0.0252(10) -0.0025(8) 0.0050(8) -0.0003(8)
C15 0.0516(15) 0.0234(12) 0.0398(13) -0.0054(11) 0.0050(11) -0.0019(10)
C16 0.0454(15) 0.0483(17) 0.0283(12) -0.0083(12) -0.0049(10) -0.0024(11)
C17 0.0514(15) 0.0274(13) 0.0322(12) 0.0042(11) 0.0184(11) -0.0019(10)
C18 0.0251(11) 0.0476(15) 0.0201(10) -0.0005(10) 0.0053(8) 0.0070(10)
C19 0.0294(12) 0.0530(16) 0.0247(11) -0.0005(11) 0.0115(9) 0.0110(10)
C20 0.0243(11) 0.0327(12) 0.0277(10) -0.0021(9) 0.0130(8) 0.0012(9)
C21 0.0214(10) 0.0251(12) 0.0237(10) -0.0027(8) 0.0051(8) 0.0006(8)
C22 0.0223(9) 0.0216(10) 0.0197(8) -0.0019(9) 0.0062(7) 0.0018(8)
C23 0.0364(14) 0.072(2) 0.0572(17) 0.0015(14) 0.0272(13) 0.0280(15)
C24 0.0237(12) 0.0428(15) 0.0434(14) -0.0049(10) 0.0141(10) 0.0022(11)
B1 0.0245(11) 0.0222(12) 0.0193(10) 0.0012(9) 0.0050(9) -0.0040(9)

loop_
_atom_type_symbol
_atom_type_description
_atom_type_scat_dispersion_real
_atom_type_scat_dispersion_imag
_atom_type_scat_source
C C 0.0033 0.0016 'International Tables Vol C Tables 4.2.6.8 and 6.1.1.4'
H H 0.0000 0.0000 'International Tables Vol C Tables 4.2.6.8 and 6.1.1.4'
B B 0.0013 0.0007 'International Tables Vol C Tables 4.2.6.8 and 6.1.1.4'
N N 0.0061 0.0033 'International Tables Vol C Tables 4.2.6.8 and 6.1.1.4'
O O 0.0106 0.0060 'International Tables Vol C Tables 4.2.6.8 and 6.1.1.4'
F F 0.0171 0.0103 'International Tables Vol C Tables 4.2.6.8 and 6.1.1.4'
Mo Mo -1.6832 0.6857 'International Tables Vol C Tables 4.2.6.8 and 6.1.1.4'

loop_
_geom_angle_atom_site_label_1
_geom_angle_atom_site_label_2
_geom_angle_atom_site_label_3
_geom_angle
N7 Mo1 C10 96.96(7)
N7 Mo1 N3 90.20(7)
C10 Mo1 N3 119.66(7)
N7 Mo1 N8 93.36(7)
C10 Mo1 N8 78.74(7)
N3 Mo1 N8 160.69(6)
N7 Mo1 N5 96.48(7)
C10 Mo1 N5 155.25(7)
N3 Mo1 N5 80.93(6)
N8 Mo1 N5 79.82(6)
N7 Mo1 C11 96.55(7)
C10 Mo1 C11 37.37(7)
N3 Mo1 C11 82.33(7)
N8 Mo1 C11 116.02(7)
N5 Mo1 C11 158.76(7)
N7 Mo1 N1 172.51(7)
C10 Mo1 N1 87.67(6)
N3 Mo1 N1 82.38(6)
N8 Mo1 N1 93.32(6)
N5 Mo1 N1 81.38(6)
C11 Mo1 N1 83.54(6)
C1 N1 N2 105.88(15)
C1 N1 Mo1 135.49(14)
N2 N1 Mo1 118.42(12)
C3 N2 N1 109.90(17)
C3 N2 B1 128.32(18)
N1 N2 B1 121.75(15)
C4 N3 N4 106.36(16)
C4 N3 Mo1 132.02(13)
N4 N3 Mo1 121.38(11)
C6 N4 N3 109.60(16)
C6 N4 B1 129.37(17)
N3 N4 B1 120.89(16)
C7 N5 N6 106.15(17)
C7 N5 Mo1 132.24(15)
N6 N5 Mo1 121.18(12)
C9 N6 N5 109.73(17)
C9 N6 B1 129.90(18)
N5 N6 B1 120.26(16)
O1 N7 Mo1 175.21(16)
C18 N8 C22 115.02(17)
C18 N8 Mo1 123.77(13)
C22 N8 Mo1 120.94(12)
C20 N9 C24 122.15(19)
C20 N9 C23 119.9(2)
C24 N9 C23 117.63(18)
C13 N10 C16 123.97(18)
C13 N10 C14 117.52(16)
C16 N10 C14 115.22(18)
N1 C1 C2 110.7(2)
N1 C1 H1 124.7
C2 C1 H1 124.7
C3 C2 C1 104.60(18)
C3 C2 H2 127.7
C1 C2 H2 127.7
N2 C3 C2 108.94(19)
N2 C3 H3 125.5
C2 C3 H3 125.5
N3 C4 C5 110.50(18)
N3 C4 H4 124.8
C5 C4 H4 124.8
C6 C5 C4 105.03(18)
C6 C5 H5 127.5
C4 C5 H5 127.5
N4 C6 C5 108.51(18)
N4 C6 H6 125.7
C5 C6 H6 125.7
N5 C7 C8 110.9(2)
N5 C7 H7 124.6
C8 C7 H7 124.6
C9 C8 C7 105.14(19)
C9 C8 H8 127.4
C7 C8 H8 127.4
N6 C9 C8 108.1(2)
N6 C9 H9 125.9
C8 C9 H9 125.9
C11 C10 C14 119.20(17)
C11 C10 Mo1 73.45(12)
C14 C10 Mo1 122.05(13)
C11 C10 H10 112.3
C14 C10 H10 112.3
Mo1 C10 H10 112.3
C10 C11 C12 118.06(17)
C10 C11 Mo1 69.19(11)
C12 C11 Mo1 120.48(14)
C10 C11 H11 114.0
C12 C11 H11 114.0
Mo1 C11 H11 114.0
C13 C12 C11 120.75(18)
C13 C12 H12 119.6
C11 C12 H12 119.6
C12 C13 N10 121.85(18)
C12 C13 C17 119.5(2)
N10 C13 C17 118.56(19)
N10 C14 C10 111.56(16)
N10 C14 C15 111.52(18)
C10 C14 C15 111.49(17)
N10 C14 H14 107.3
C10 C14 H14 107.3
C15 C14 H14 107.3
C14 C15 H15A 109.5
C14 C15 H15B 109.5
H15A C15 H15B 109.5
C14 C15 H15C 109.5
H15A C15 H15C 109.5
H15B C15 H15C 109.5
N10 C16 H16A 109.5
N10 C16 H16B 109.5
H16A C16 H16B 109.5
N10 C16 H16C 109.5
H16A C16 H16C 109.5
H16B C16 H16C 109.5
F1 C17 F3 105.6(2)
F1 C17 F2 105.90(19)
F3 C17 F2 104.79(19)
F1 C17 C13 112.72(19)
F3 C17 C13 114.53(19)
F2 C17 C13 112.53(19)
N8 C18 C19 124.44(19)
N8 C18 H18 117.8
C19 C18 H18 117.8
C18 C19 C20 120.40(19)
C18 C19 H19 119.8
C20 C19 H19 119.8
N9 C20 C19 122.19(19)
N9 C20 C21 122.80(19)
C19 C20 C21 114.97(18)
C22 C21 C20 120.48(19)
C22 C21 H21 119.8
C20 C21 H21 119.8
N8 C22 C21 124.58(18)
N8 C22 H22 117.7
C21 C22 H22 117.7
N9 C23 H23A 109.5
N9 C23 H23B 109.5
H23A C23 H23B 109.5
N9 C23 H23C 109.5
H23A C23 H23C 109.5
H23B C23 H23C 109.5
N9 C24 H24A 109.5
N9 C24 H24B 109.5
H24A C24 H24B 109.5
N9 C24 H24C 109.5
H24A C24 H24C 109.5
H24B C24 H24C 109.5
N2 B1 N6 108.49(17)
N2 B1 N4 109.01(17)
N6 B1 N4 108.42(16)
N2 B1 H1A 109.5(11)
N6 B1 H1A 110.1(11)
N4 B1 H1A 111.2(11)

loop_
_geom_bond_atom_site_label_1
_geom_bond_atom_site_label_2
_geom_bond_distance
Mo1 N7 1.7614(16)
Mo1 C10 2.194(2)
Mo1 N3 2.2090(16)
Mo1 N8 2.2199(16)
Mo1 N5 2.2357(17)
Mo1 C11 2.2503(19)
Mo1 N1 2.3014(15)
F1 C17 1.339(3)
F2 C17 1.349(3)
F3 C17 1.349(3)
O1 N7 1.216(2)
N1 C1 1.345(3)
N1 N2 1.366(2)
N2 C3 1.344(2)
N2 B1 1.538(3)
N3 C4 1.340(2)
N3 N4 1.360(2)
N4 C6 1.350(3)
N4 B1 1.540(3)
N5 C7 1.336(3)
N5 N6 1.363(2)
N6 C9 1.352(3)
N6 B1 1.538(3)
N8 C18 1.344(2)
N8 C22 1.355(2)
N9 C20 1.354(3)
N9 C24 1.446(3)
N9 C23 1.454(3)
N10 C13 1.389(3)
N10 C16 1.445(3)
N10 C14 1.473(3)
C1 C2 1.396(3)
C1 H1 0.95
C2 C3 1.374(3)
C2 H2 0.95
C3 H3 0.95
C4 C5 1.388(3)
C4 H4 0.95
C5 C6 1.372(3)
C5 H5 0.95
C6 H6 0.95
C7 C8 1.383(3)
C7 H7 0.95
C8 C9 1.376(3)
C8 H8 0.95
C9 H9 0.95
C10 C11 1.425(3)
C10 C14 1.516(3)
C10 H10 1.0
C11 C12 1.453(3)
C11 H11 1.0
C12 C13 1.343(3)
C12 H12 0.95
C13 C17 1.489(3)
C14 C15 1.532(3)
C14 H14 1.0
C15 H15A 0.98
C15 H15B 0.98
C15 H15C 0.98
C16 H16A 0.98
C16 H16B 0.98
C16 H16C 0.98
C18 C19 1.376(3)
C18 H18 0.95
C19 C20 1.406(3)
C19 H19 0.95
C20 C21 1.409(3)
C21 C22 1.364(3)
C21 H21 0.95
C22 H22 0.95
C23 H23A 0.98
C23 H23B 0.98
C23 H23C 0.98
C24 H24A 0.98
C24 H24B 0.98
C24 H24C 0.98
B1 H1A 1.09(2)

loop_
_geom_torsion_atom_site_label_1
_geom_torsion_atom_site_label_2
_geom_torsion_atom_site_label_3
_geom_torsion_atom_site_label_4
_geom_torsion
C1 N1 N2 C3 -0.3(2)
Mo1 N1 N2 C3 -175.81(12)
C1 N1 N2 B1 178.11(17)
Mo1 N1 N2 B1 2.6(2)
C4 N3 N4 C6 -0.5(2)
Mo1 N3 N4 C6 -175.52(13)
C4 N3 N4 B1 175.65(17)
Mo1 N3 N4 B1 0.6(2)
C7 N5 N6 C9 0.3(2)
Mo1 N5 N6 C9 -173.04(13)
C7 N5 N6 B1 176.74(18)
Mo1 N5 N6 B1 3.4(2)
N2 N1 C1 C2 0.5(2)
Mo1 N1 C1 C2 174.89(13)
N1 C1 C2 C3 -0.5(2)
N1 N2 C3 C2 0.0(2)
B1 N2 C3 C2 -178.32(18)
C1 C2 C3 N2 0.3(2)
N4 N3 C4 C5 0.3(2)
Mo1 N3 C4 C5 174.60(14)
N3 C4 C5 C6 0.0(2)
N3 N4 C6 C5 0.5(2)
B1 N4 C6 C5 -175.23(19)
C4 C5 C6 N4 -0.3(2)
N6 N5 C7 C8 -0.5(2)
Mo1 N5 C7 C8 171.84(15)
N5 C7 C8 C9 0.5(3)
N5 N6 C9 C8 0.0(2)
B1 N6 C9 C8 -176.0(2)
C7 C8 C9 N6 -0.3(3)
C14 C10 C11 C12 3.6(3)
Mo1 C10 C11 C12 -114.35(17)
C14 C10 C11 Mo1 117.91(17)
C10 C11 C12 C13 9.7(3)
Mo1 C11 C12 C13 -71.5(2)
C11 C12 C13 N10 3.1(3)
C11 C12 C13 C17 -174.34(19)
C16 N10 C13 C12 172.4(2)
C14 N10 C13 C12 -29.1(3)
C16 N10 C13 C17 -10.1(3)
C14 N10 C13 C17 148.4(2)
C13 N10 C14 C10 39.1(2)
C16 N10 C14 C10 -160.54(19)
C13 N10 C14 C15 -86.3(2)
C16 N10 C14 C15 74.1(2)
C11 C10 C14 N10 -26.6(3)
Mo1 C10 C14 N10 61.4(2)
C11 C10 C14 C15 98.8(2)
Mo1 C10 C14 C15 -173.23(15)
C12 C13 C17 F1 0.5(3)
N10 C13 C17 F1 -177.03(19)
C12 C13 C17 F3 -120.3(2)
N10 C13 C17 F3 62.2(3)
C12 C13 C17 F2 120.2(2)
N10 C13 C17 F2 -57.4(3)
C22 N8 C18 C19 1.7(3)
Mo1 N8 C18 C19 175.69(19)
N8 C18 C19 C20 -1.3(4)
C24 N9 C20 C19 168.8(2)
C23 N9 C20 C19 -5.1(4)
C24 N9 C20 C21 -13.8(4)
C23 N9 C20 C21 172.2(2)
C18 C19 C20 N9 176.1(2)
C18 C19 C20 C21 -1.4(4)
N9 C20 C21 C22 -173.9(2)
C19 C20 C21 C22 3.6(3)
C18 N8 C22 C21 0.7(3)
Mo1 N8 C22 C21 -173.44(16)
C20 C21 C22 N8 -3.5(3)
C3 N2 B1 N6 -123.9(2)
N1 N2 B1 N6 58.0(2)
C3 N2 B1 N4 118.2(2)
N1 N2 B1 N4 -59.9(2)
C9 N6 B1 N2 113.4(2)
N5 N6 B1 N2 -62.2(2)
C9 N6 B1 N4 -128.4(2)
N5 N6 B1 N4 56.0(2)
C6 N4 B1 N2 -125.8(2)
N3 N4 B1 N2 58.9(2)
C6 N4 B1 N6 116.3(2)
N3 N4 B1 N6 -59.0(2)
